data_4076907
loop_
_publ_author_name
'Ma, Kuangbiao'
'Fabrizi de Biani, Fabrizia'
'Bolte, Michael'
'Zanello, Piero'
'Wagner, Matthias'

_publ_section_title
;
 Electronic Communication in a Series of Novel Multistep Redox Systems
;
_journal_issue 19
_journal_name_full Organometallics
_journal_page_first 3979
_journal_paper_doi 10.1021/om020284r
_journal_volume 21
_journal_year 2002
_chemical_formula_sum 'C37 H33 B2 F6 Fe N5 O4 Si'
_chemical_formula_weight 831.24
_chemical_name_systematic ?
_space_group_IT_number 2
_symmetry_cell_setting triclinic
_symmetry_space_group_name_Hall '-P 1'
_symmetry_space_group_name_H-M 'P -1'
_atom_sites_solution_hydrogens geom
_atom_sites_solution_primary direct
_atom_sites_solution_secondary difmap
_audit_creation_method SHELXL-97
_cell_angle_alpha 84.982(8)
_cell_angle_beta 87.975(8)
_cell_angle_gamma 85.244(7)
_cell_formula_units_Z 2
_cell_length_a 10.4370(10)
_cell_length_b 11.9640(10)
_cell_length_c 15.478(2)
_cell_measurement_reflns_used 39624
_cell_measurement_temperature 173(2)
_cell_measurement_theta_max 20
_cell_measurement_theta_min 2
_cell_volume 1917.9(3)
_computing_cell_refinement 'X-Area (Stoe & Cie, 2001)'
_computing_data_collection 'X-Area (Stoe & Cie, 2001)'
_computing_data_reduction 'X-Area (Stoe & Cie, 2001)'
_computing_molecular_graphics 'XP in SHELXTL-Plus (Sheldrick, 1991)'
_computing_structure_refinement 'SHELXL97 (Sheldrick, 1997) '
_computing_structure_solution 'SHELXS97 (Sheldrick, 1990) '
_diffrn_ambient_temperature 173(2)
_diffrn_measured_fraction_theta_full 0.991
_diffrn_measured_fraction_theta_max 0.991
_diffrn_measurement_device_type 'STOE IPDS II two-circle-diffractometer'
_diffrn_measurement_method \w
_diffrn_radiation_monochromator graphite
_diffrn_radiation_source 'fine-focus sealed tube'
_diffrn_radiation_type MoK\a
_diffrn_radiation_wavelength 0.71073
_diffrn_reflns_av_R_equivalents 0.0673
_diffrn_reflns_av_sigmaI/netI 0.0567
_diffrn_reflns_limit_h_max 14
_diffrn_reflns_limit_h_min -14
_diffrn_reflns_limit_k_max 16
_diffrn_reflns_limit_k_min -16
_diffrn_reflns_limit_l_max 20
_diffrn_reflns_limit_l_min -18
_diffrn_reflns_number 26440
_diffrn_reflns_theta_full 28.71
_diffrn_reflns_theta_max 28.71
_diffrn_reflns_theta_min 2.25
_diffrn_standards_decay_% 0
_diffrn_standards_interval_time 0
_diffrn_standards_number 0
_exptl_absorpt_coefficient_mu 0.500
_exptl_absorpt_correction_T_max 0.9517
_exptl_absorpt_correction_T_min 0.7953
_exptl_absorpt_correction_type empirical
_exptl_absorpt_process_details 'MULABS (Spek, 1990; Blessing, 1995)'
_exptl_crystal_colour red
_exptl_crystal_density_diffrn 1.439
_exptl_crystal_density_method 'not measured'
_exptl_crystal_description plate
_exptl_crystal_F_000 852
_exptl_crystal_size_max 0.48
_exptl_crystal_size_mid 0.46
_exptl_crystal_size_min 0.10
_refine_diff_density_max 0.907
_refine_diff_density_min -0.678
_refine_diff_density_rms 0.106
_refine_ls_extinction_method none
_refine_ls_goodness_of_fit_ref 1.051
_refine_ls_hydrogen_treatment mixed
_refine_ls_matrix_type full
_refine_ls_number_parameters 505
_refine_ls_number_reflns 9835
_refine_ls_number_restraints 0
_refine_ls_restrained_S_all 1.051
_refine_ls_R_factor_all 0.0886
_refine_ls_R_factor_gt 0.0731
_refine_ls_shift/su_max 0.001
_refine_ls_shift/su_mean 0.000
_refine_ls_structure_factor_coef Fsqd
_refine_ls_weighting_details 'calc w=1/[\s^2^(Fo^2^)+(0.0963P)^2^+5.0011P] where P=(Fo^2^+2Fc^2^)/3'
_refine_ls_weighting_scheme calc
_refine_ls_wR_factor_gt 0.2109
_refine_ls_wR_factor_ref 0.2189
_reflns_number_gt 7560
_reflns_number_total 9835
_reflns_threshold_expression I>2\s(I)
_cod_data_source_file om020284r.cif
_cod_data_source_block wa65
_cod_depositor_comments
;
The following automatic conversions were performed:

'_symmetry_cell_setting' value 'Triclinic' changed to 'triclinic'
according to /home/saulius/struct/CIF-dictionaries/cif_core.dic
dictionary named 'cif_core.dic' version 2.4.1 from
2010-06-29.

'_exptl_absorpt_correction_type' value 'Empirical'
changed to 'empirical' according to
/home/saulius/struct/CIF-dictionaries/cif_core.dic dictionary named
'cif_core.dic' version 2.4.1 from 2010-06-29.

Automatic conversion script
Id: cif_fix_values 1715 2011-07-08 13:25:40Z adriana 
;
_cod_original_sg_symbol_H-M P-1
_cod_database_code 4076907

loop_
_symmetry_equiv_pos_as_xyz
'x, y, z'
'-x, -y, -z'

loop_
_atom_site_label
_atom_site_type_symbol
_atom_site_fract_x
_atom_site_fract_y
_atom_site_fract_z
_atom_site_U_iso_or_equiv
_atom_site_adp_type
_atom_site_occupancy
_atom_site_symmetry_multiplicity
_atom_site_calc_flag
_atom_site_refinement_flags
Fe1 Fe 0.38531(5) 0.91023(4) 0.15850(3) 0.02473(14) Uani 1 1 d .
N1 N 0.5688(3) 0.6871(2) 0.28462(19) 0.0241(6) Uani 1 1 d .
B1 B 0.4892(4) 0.6556(3) 0.2127(3) 0.0242(7) Uani 1 1 d .
Si1 Si 0.66909(10) 0.57965(9) 0.34156(7) 0.0311(2) Uani 1 1 d .
C1 C 0.6237(5) 0.4341(4) 0.3314(3) 0.0452(11) Uani 1 1 d .
H1A H 0.6228 0.4205 0.2699 0.068 Uiso 1 1 calc R
H1B H 0.5381 0.4255 0.3579 0.068 Uiso 1 1 calc R
H1C H 0.6865 0.3798 0.3610 0.068 Uiso 1 1 calc R
C2 C 0.8421(5) 0.5823(5) 0.3057(6) 0.077(2) Uani 1 1 d .
H2A H 0.8702 0.6577 0.3099 0.116 Uiso 1 1 calc R
H2B H 0.8521 0.5630 0.2454 0.116 Uiso 1 1 calc R
H2C H 0.8947 0.5274 0.3429 0.116 Uiso 1 1 calc R
C3 C 0.6670(8) 0.5857(5) 0.4621(4) 0.076(2) Uani 1 1 d .
H3A H 0.6897 0.6599 0.4756 0.114 Uiso 1 1 calc R
H3B H 0.7293 0.5274 0.4877 0.114 Uiso 1 1 calc R
H3C H 0.5807 0.5728 0.4860 0.114 Uiso 1 1 calc R
B2 B 0.5753(4) 0.8056(3) 0.3083(2) 0.0242(7) Uani 1 1 d .
C11 C 0.4213(3) 0.7460(3) 0.1423(2) 0.0251(6) Uani 1 1 d .
C12 C 0.2850(3) 0.7780(3) 0.1355(3) 0.0292(7) Uani 1 1 d .
H12 H 0.2192 0.7463 0.1712 0.035 Uiso 1 1 calc R
C13 C 0.2649(4) 0.8646(3) 0.0670(3) 0.0343(8) Uani 1 1 d .
H13 H 0.1843 0.9011 0.0501 0.041 Uiso 1 1 calc R
C14 C 0.3871(4) 0.8868(3) 0.0282(2) 0.0335(8) Uani 1 1 d .
H14 H 0.4021 0.9406 -0.0192 0.040 Uiso 1 1 calc R
C15 C 0.4828(4) 0.8142(3) 0.0729(2) 0.0296(7) Uani 1 1 d .
H15 H 0.5724 0.8108 0.0595 0.035 Uiso 1 1 calc R
N21 N 0.3779(3) 0.5726(3) 0.24645(19) 0.0262(6) Uani 1 1 d .
C22 C 0.3756(3) 0.4815(3) 0.2006(2) 0.0281(7) Uani 1 1 d .
C23 C 0.2791(4) 0.4083(4) 0.2137(3) 0.0374(9) Uani 1 1 d .
H23 H 0.2767 0.3458 0.1801 0.045 Uiso 1 1 calc R
C24 C 0.1857(4) 0.4298(4) 0.2781(3) 0.0450(11) Uani 1 1 d .
H24 H 0.1186 0.3811 0.2893 0.054 Uiso 1 1 calc R
C25 C 0.1904(4) 0.5219(4) 0.3256(3) 0.0371(9) Uani 1 1 d .
H25 H 0.1273 0.5362 0.3699 0.044 Uiso 1 1 calc R
C26 C 0.2883(4) 0.5936(3) 0.3083(2) 0.0310(7) Uani 1 1 d .
H26 H 0.2916 0.6574 0.3404 0.037 Uiso 1 1 calc R
N31 N 0.5610(3) 0.5618(2) 0.1519(2) 0.0251(6) Uani 1 1 d .
C32 C 0.4899(3) 0.4739(3) 0.1429(2) 0.0267(7) Uani 1 1 d .
C33 C 0.5279(4) 0.3903(3) 0.0893(3) 0.0324(8) Uani 1 1 d .
H33 H 0.4758 0.3303 0.0830 0.039 Uiso 1 1 calc R
C34 C 0.6459(4) 0.3973(3) 0.0444(3) 0.0350(8) Uani 1 1 d .
H34 H 0.6771 0.3402 0.0083 0.042 Uiso 1 1 calc R
C35 C 0.7173(4) 0.4886(3) 0.0531(3) 0.0353(8) Uani 1 1 d .
H35 H 0.7972 0.4944 0.0223 0.042 Uiso 1 1 calc R
C36 C 0.6723(3) 0.5713(3) 0.1066(3) 0.0304(7) Uani 1 1 d .
H36 H 0.7202 0.6346 0.1112 0.036 Uiso 1 1 calc R
C41 C 0.4828(3) 0.9094(3) 0.2678(2) 0.0259(7) Uani 1 1 d .
C42 C 0.3460(4) 0.9334(3) 0.2849(2) 0.0280(7) Uani 1 1 d .
H42 H 0.2941 0.8903 0.3244 0.034 Uiso 1 1 calc R
C43 C 0.3025(4) 1.0325(3) 0.2325(3) 0.0328(8) Uani 1 1 d .
H43 H 0.2165 1.0655 0.2307 0.039 Uiso 1 1 calc R
C44 C 0.4088(4) 1.0737(3) 0.1837(3) 0.0314(7) Uani 1 1 d .
H44 H 0.4065 1.1384 0.1434 0.038 Uiso 1 1 calc R
C45 C 0.5199(4) 1.0005(3) 0.2059(2) 0.0279(7) Uani 1 1 d .
H45 H 0.6048 1.0099 0.1838 0.033 Uiso 1 1 calc R
N51 N 0.5626(3) 0.8211(2) 0.41286(19) 0.0243(6) Uani 1 1 d .
C52 C 0.6605(3) 0.8742(3) 0.4420(2) 0.0259(7) Uani 1 1 d .
C53 C 0.6616(4) 0.9053(3) 0.5263(2) 0.0298(7) Uani 1 1 d .
H53 H 0.7306 0.9430 0.5455 0.036 Uiso 1 1 calc R
C54 C 0.5582(4) 0.8794(3) 0.5815(2) 0.0312(7) Uani 1 1 d .
H54 H 0.5566 0.8976 0.6401 0.037 Uiso 1 1 calc R
C55 C 0.4569(4) 0.8266(3) 0.5505(2) 0.0305(7) Uani 1 1 d .
H55 H 0.3851 0.8101 0.5874 0.037 Uiso 1 1 calc R
C56 C 0.4617(3) 0.7985(3) 0.4652(2) 0.0281(7) Uani 1 1 d .
H56 H 0.3926 0.7628 0.4439 0.034 Uiso 1 1 calc R
N61 N 0.7200(3) 0.8471(3) 0.29971(19) 0.0258(6) Uani 1 1 d .
C62 C 0.7582(3) 0.8896(3) 0.3728(2) 0.0275(7) Uani 1 1 d .
C63 C 0.8760(4) 0.9349(4) 0.3751(3) 0.0350(8) Uani 1 1 d .
H63 H 0.9022 0.9647 0.4260 0.042 Uiso 1 1 calc R
C64 C 0.9547(4) 0.9354(4) 0.3006(3) 0.0422(10) Uani 1 1 d .
H64 H 1.0360 0.9658 0.3004 0.051 Uiso 1 1 calc R
C65 C 0.9153(4) 0.8920(4) 0.2267(3) 0.0403(9) Uani 1 1 d .
H65 H 0.9695 0.8914 0.1761 0.048 Uiso 1 1 calc R
C66 C 0.7951(4) 0.8492(3) 0.2277(3) 0.0312(7) Uani 1 1 d .
H66 H 0.7662 0.8213 0.1768 0.037 Uiso 1 1 calc R
C71 C 0.1557(4) 0.2389(4) 0.0227(3) 0.0401(9) Uani 1 1 d .
O71 O 0.1380(5) 0.2282(5) -0.0539(3) 0.0907(19) Uani 1 1 d .
O72 O 0.2513(3) 0.2655(3) 0.0576(2) 0.0434(7) Uani 1 1 d .
C72 C 0.0368(5) 0.2190(6) 0.0827(4) 0.0563(13) Uani 1 1 d .
F71 F 0.0528(4) 0.2324(4) 0.1641(2) 0.0859(13) Uani 1 1 d .
F72 F -0.0688(4) 0.2719(5) 0.0543(3) 0.1001(16) Uani 1 1 d .
F73 F 0.0067(5) 0.1100(4) 0.0831(4) 0.1074(17) Uani 1 1 d .
C81 C 0.1340(4) 0.7890(4) 0.4926(3) 0.0346(8) Uani 1 1 d .
O81 O 0.1917(4) 0.7031(3) 0.4660(3) 0.0588(10) Uani 1 1 d .
O82 O 0.1476(3) 0.8895(3) 0.4736(2) 0.0448(7) Uani 1 1 d .
C82 C 0.0326(5) 0.7618(4) 0.5652(3) 0.0454(10) Uani 1 1 d .
F81 F -0.0436(3) 0.8501(3) 0.5869(2) 0.0705(10) Uani 1 1 d .
F82 F -0.0455(6) 0.6873(5) 0.5436(4) 0.135(3) Uani 1 1 d .
F83 F 0.0841(4) 0.7192(5) 0.6373(3) 0.111(2) Uani 1 1 d .

loop_
_atom_site_aniso_label
_atom_site_aniso_U_11
_atom_site_aniso_U_22
_atom_site_aniso_U_33
_atom_site_aniso_U_23
_atom_site_aniso_U_13
_atom_site_aniso_U_12
Fe1 0.0250(2) 0.0235(2) 0.0261(3) -0.00446(18) -0.00003(18) -0.00277(18)
N1 0.0217(13) 0.0222(13) 0.0289(14) -0.0027(11) -0.0005(10) -0.0041(10)
B1 0.0209(16) 0.0232(17) 0.0294(18) -0.0063(14) 0.0041(13) -0.0062(13)
Si1 0.0291(5) 0.0249(5) 0.0397(6) -0.0030(4) -0.0071(4) -0.0020(4)
C1 0.051(3) 0.0266(19) 0.059(3) 0.0032(18) -0.018(2) -0.0045(18)
C2 0.028(2) 0.057(3) 0.140(6) 0.031(4) -0.005(3) -0.001(2)
C3 0.134(6) 0.042(3) 0.051(3) -0.009(2) -0.043(4) 0.028(3)
B2 0.0208(16) 0.0283(18) 0.0245(17) -0.0039(14) 0.0011(13) -0.0066(14)
C11 0.0233(15) 0.0236(15) 0.0298(16) -0.0089(13) 0.0003(12) -0.0029(12)
C12 0.0233(16) 0.0287(17) 0.0369(19) -0.0070(14) -0.0026(13) -0.0055(13)
C13 0.0352(19) 0.0324(19) 0.036(2) -0.0088(15) -0.0076(15) -0.0010(15)
C14 0.044(2) 0.0308(18) 0.0267(17) -0.0056(14) -0.0026(15) -0.0031(16)
C15 0.0265(16) 0.0314(18) 0.0318(17) -0.0111(14) 0.0040(13) -0.0011(14)
N21 0.0231(13) 0.0276(14) 0.0291(14) -0.0050(11) 0.0016(11) -0.0069(11)
C22 0.0279(16) 0.0258(16) 0.0317(17) -0.0040(13) 0.0011(13) -0.0085(13)
C23 0.036(2) 0.036(2) 0.042(2) -0.0090(17) 0.0048(16) -0.0156(17)
C24 0.040(2) 0.052(3) 0.047(2) -0.010(2) 0.0088(18) -0.026(2)
C25 0.0288(18) 0.047(2) 0.036(2) -0.0060(17) 0.0093(15) -0.0121(17)
C26 0.0267(17) 0.0365(19) 0.0309(18) -0.0068(15) 0.0029(13) -0.0061(14)
N31 0.0232(13) 0.0224(13) 0.0308(14) -0.0068(11) 0.0012(11) -0.0035(11)
C32 0.0264(16) 0.0237(16) 0.0307(17) -0.0034(13) 0.0005(13) -0.0061(13)
C33 0.0352(19) 0.0265(17) 0.0371(19) -0.0092(15) 0.0004(15) -0.0046(15)
C34 0.036(2) 0.0314(19) 0.038(2) -0.0109(15) 0.0019(16) 0.0010(15)
C35 0.0310(18) 0.0339(19) 0.042(2) -0.0107(16) 0.0065(15) -0.0009(15)
C36 0.0245(16) 0.0312(18) 0.0361(19) -0.0067(14) 0.0049(14) -0.0049(14)
C41 0.0276(16) 0.0232(15) 0.0282(16) -0.0081(13) 0.0015(13) -0.0048(13)
C42 0.0315(17) 0.0288(17) 0.0247(16) -0.0054(13) 0.0020(13) -0.0064(14)
C43 0.0338(19) 0.0306(18) 0.0345(19) -0.0079(15) -0.0018(15) 0.0006(15)
C44 0.040(2) 0.0213(16) 0.0341(18) -0.0041(13) -0.0047(15) -0.0048(14)
C45 0.0301(17) 0.0261(17) 0.0290(17) -0.0059(13) -0.0013(13) -0.0072(13)
N51 0.0241(13) 0.0235(13) 0.0262(14) -0.0042(11) -0.0004(11) -0.0048(11)
C52 0.0235(15) 0.0250(16) 0.0300(17) -0.0044(13) -0.0003(12) -0.0050(12)
C53 0.0305(17) 0.0297(18) 0.0308(17) -0.0075(14) -0.0031(14) -0.0060(14)
C54 0.0365(19) 0.0302(18) 0.0277(17) -0.0069(14) 0.0011(14) -0.0034(15)
C55 0.0323(18) 0.0322(18) 0.0272(17) -0.0027(14) 0.0056(14) -0.0063(14)
C56 0.0265(16) 0.0277(17) 0.0308(17) -0.0032(13) 0.0016(13) -0.0059(13)
N61 0.0225(13) 0.0271(14) 0.0284(14) -0.0033(11) 0.0007(11) -0.0063(11)
C62 0.0239(16) 0.0269(16) 0.0327(17) -0.0038(13) -0.0015(13) -0.0063(13)
C63 0.0267(17) 0.039(2) 0.041(2) -0.0078(16) -0.0016(15) -0.0114(15)
C64 0.0275(18) 0.050(3) 0.052(2) -0.009(2) 0.0039(17) -0.0166(18)
C65 0.0307(19) 0.047(2) 0.044(2) -0.0059(18) 0.0106(16) -0.0115(17)
C66 0.0272(17) 0.0342(19) 0.0330(18) -0.0051(14) 0.0056(14) -0.0074(14)
C71 0.034(2) 0.048(2) 0.040(2) -0.0102(18) 0.0046(16) -0.0113(18)
O71 0.089(3) 0.152(5) 0.045(2) -0.037(3) 0.017(2) -0.071(3)
O72 0.0335(15) 0.0468(18) 0.0508(18) -0.0064(14) -0.0012(13) -0.0068(13)
C72 0.030(2) 0.086(4) 0.053(3) -0.003(3) 0.0029(19) -0.009(2)
F71 0.059(2) 0.152(4) 0.0500(19) -0.023(2) 0.0176(16) -0.018(2)
F72 0.045(2) 0.135(4) 0.112(4) 0.004(3) -0.002(2) 0.029(2)
F73 0.093(3) 0.096(3) 0.135(4) 0.004(3) 0.031(3) -0.049(3)
C81 0.0252(17) 0.041(2) 0.039(2) -0.0081(16) 0.0057(15) -0.0087(15)
O81 0.0468(19) 0.054(2) 0.081(3) -0.0347(19) 0.0264(18) -0.0151(16)
O82 0.0372(16) 0.0431(17) 0.0545(19) -0.0012(14) 0.0062(14) -0.0125(13)
C82 0.041(2) 0.044(2) 0.049(3) 0.000(2) 0.0129(19) -0.0019(19)
F81 0.0524(18) 0.072(2) 0.078(2) 0.0053(18) 0.0301(16) 0.0182(16)
F82 0.135(4) 0.151(5) 0.137(4) -0.062(4) 0.082(4) -0.110(4)
F83 0.081(3) 0.162(5) 0.067(2) 0.048(3) 0.027(2) 0.051(3)

loop_
_atom_type_symbol
_atom_type_description
_atom_type_scat_dispersion_real
_atom_type_scat_dispersion_imag
_atom_type_scat_source
C C 0.0033 0.0016 'International Tables Vol C Tables 4.2.6.8 and 6.1.1.4'
H H 0.0000 0.0000 'International Tables Vol C Tables 4.2.6.8 and 6.1.1.4'
B B 0.0013 0.0007 'International Tables Vol C Tables 4.2.6.8 and 6.1.1.4'
N N 0.0061 0.0033 'International Tables Vol C Tables 4.2.6.8 and 6.1.1.4'
O O 0.0106 0.0060 'International Tables Vol C Tables 4.2.6.8 and 6.1.1.4'
F F 0.0171 0.0103 'International Tables Vol C Tables 4.2.6.8 and 6.1.1.4'
Fe Fe 0.3463 0.8444 'International Tables Vol C Tables 4.2.6.8 and 6.1.1.4'
Si Si 0.0817 0.0704 'International Tables Vol C Tables 4.2.6.8 and 6.1.1.4'

loop_
_geom_angle_atom_site_label_1
_geom_angle_atom_site_label_2
_geom_angle_atom_site_label_3
_geom_angle
C41 Fe1 C11 96.67(14)
C41 Fe1 C15 110.97(15)
C11 Fe1 C15 42.34(15)
C41 Fe1 C42 42.29(14)
C11 Fe1 C42 110.60(15)
C15 Fe1 C42 146.38(16)
C41 Fe1 C12 120.98(15)
C11 Fe1 C12 42.02(14)
C15 Fe1 C12 69.38(15)
C42 Fe1 C12 104.42(15)
C41 Fe1 C45 42.22(14)
C11 Fe1 C45 121.40(15)
C15 Fe1 C45 105.01(15)
C42 Fe1 C45 69.48(14)
C12 Fe1 C45 160.61(15)
C41 Fe1 C43 70.50(15)
C11 Fe1 C43 148.41(16)
C15 Fe1 C43 169.11(16)
C42 Fe1 C43 40.99(15)
C12 Fe1 C43 119.71(16)
C45 Fe1 C43 68.43(15)
C41 Fe1 C14 148.67(16)
C11 Fe1 C14 70.52(15)
C15 Fe1 C14 40.84(16)
C42 Fe1 C14 168.84(16)
C12 Fe1 C14 68.60(16)
C45 Fe1 C14 119.99(16)
C43 Fe1 C14 134.02(16)
C41 Fe1 C44 70.60(15)
C11 Fe1 C44 161.96(15)
C15 Fe1 C44 129.19(16)
C42 Fe1 C44 68.95(15)
C12 Fe1 C44 155.86(16)
C45 Fe1 C44 40.74(15)
C43 Fe1 C44 40.32(16)
C14 Fe1 C44 113.64(16)
C41 Fe1 C13 161.48(16)
C11 Fe1 C13 70.35(15)
C15 Fe1 C13 68.72(16)
C42 Fe1 C13 128.74(16)
C12 Fe1 C13 40.71(16)
C45 Fe1 C13 156.18(16)
C43 Fe1 C13 113.54(16)
C14 Fe1 C13 40.44(16)
C44 Fe1 C13 124.86(16)
B2 N1 B1 123.9(3)
B2 N1 Si1 117.4(2)
B1 N1 Si1 118.6(2)
N1 B1 C11 123.5(3)
N1 B1 N21 113.4(3)
C11 B1 N21 105.2(3)
N1 B1 N31 114.9(3)
C11 B1 N31 102.5(3)
N21 B1 N31 92.5(2)
N1 Si1 C1 114.34(18)
N1 Si1 C3 114.9(2)
C1 Si1 C3 102.0(3)
N1 Si1 C2 112.4(2)
C1 Si1 C2 106.7(3)
C3 Si1 C2 105.6(4)
Si1 C1 H1A 109.5
Si1 C1 H1B 109.5
H1A C1 H1B 109.5
Si1 C1 H1C 109.5
H1A C1 H1C 109.5
H1B C1 H1C 109.5
Si1 C2 H2A 109.5
Si1 C2 H2B 109.5
H2A C2 H2B 109.5
Si1 C2 H2C 109.5
H2A C2 H2C 109.5
H2B C2 H2C 109.5
Si1 C3 H3A 109.5
Si1 C3 H3B 109.5
H3A C3 H3B 109.5
Si1 C3 H3C 109.5
H3A C3 H3C 109.5
H3B C3 H3C 109.5
N1 B2 C41 122.8(3)
N1 B2 N61 113.0(3)
C41 B2 N61 105.9(3)
N1 B2 N51 114.9(3)
C41 B2 N51 102.6(3)
N61 B2 N51 93.2(2)
C12 C11 C15 105.3(3)
C12 C11 B1 127.0(3)
C15 C11 B1 127.8(3)
C12 C11 Fe1 69.9(2)
C15 C11 Fe1 69.4(2)
B1 C11 Fe1 124.2(2)
C13 C12 C11 109.5(3)
C13 C12 Fe1 70.9(2)
C11 C12 Fe1 68.06(19)
C13 C12 H12 125.3
C11 C12 H12 125.3
Fe1 C12 H12 127.4
C12 C13 C14 108.0(3)
C12 C13 Fe1 68.4(2)
C14 C13 Fe1 69.6(2)
C12 C13 H13 126.0
C14 C13 H13 126.0
Fe1 C13 H13 127.5
C15 C14 C13 108.0(3)
C15 C14 Fe1 68.2(2)
C13 C14 Fe1 69.9(2)
C15 C14 H14 126.0
C13 C14 H14 126.0
Fe1 C14 H14 127.5
C14 C15 C11 109.2(3)
C14 C15 Fe1 71.0(2)
C11 C15 Fe1 68.21(19)
C14 C15 H15 125.4
C11 C15 H15 125.4
Fe1 C15 H15 127.0
C26 N21 C22 120.9(3)
C26 N21 B1 125.2(3)
C22 N21 B1 113.7(3)
N21 C22 C23 121.8(3)
N21 C22 C32 109.4(3)
C23 C22 C32 128.8(3)
C22 C23 C24 117.5(4)
C22 C23 H23 121.2
C24 C23 H23 121.2
C25 C24 C23 120.2(4)
C25 C24 H24 119.9
C23 C24 H24 119.9
C24 C25 C26 119.6(4)
C24 C25 H25 120.2
C26 C25 H25 120.2
N21 C26 C25 120.1(4)
N21 C26 H26 120.0
C25 C26 H26 120.0
C36 N31 C32 120.2(3)
C36 N31 B1 126.2(3)
C32 N31 B1 113.2(3)
N31 C32 C33 122.6(3)
N31 C32 C22 109.5(3)
C33 C32 C22 127.9(3)
C32 C33 C34 117.6(3)
C32 C33 H33 121.2
C34 C33 H33 121.2
C35 C34 C33 119.4(4)
C35 C34 H34 120.3
C33 C34 H34 120.3
C36 C35 C34 120.2(4)
C36 C35 H35 119.9
C34 C35 H35 119.9
N31 C36 C35 119.9(3)
N31 C36 H36 120.0
C35 C36 H36 120.0
C42 C41 C45 105.4(3)
C42 C41 B2 128.0(3)
C45 C41 B2 126.6(3)
C42 C41 Fe1 69.6(2)
C45 C41 Fe1 70.1(2)
B2 C41 Fe1 125.1(2)
C43 C42 C41 108.8(3)
C43 C42 Fe1 70.6(2)
C41 C42 Fe1 68.1(2)
C43 C42 H42 125.6
C41 C42 H42 125.6
Fe1 C42 H42 127.2
C44 C43 C42 108.7(3)
C44 C43 Fe1 70.2(2)
C42 C43 Fe1 68.4(2)
C44 C43 H43 125.6
C42 C43 H43 125.6
Fe1 C43 H43 127.3
C43 C44 C45 107.8(3)
C43 C44 Fe1 69.4(2)
C45 C44 Fe1 68.6(2)
C43 C44 H44 126.1
C45 C44 H44 126.1
Fe1 C44 H44 127.4
C44 C45 C41 109.3(3)
C44 C45 Fe1 70.7(2)
C41 C45 Fe1 67.70(19)
C44 C45 H45 125.4
C41 C45 H45 125.4
Fe1 C45 H45 127.9
C56 N51 C52 120.3(3)
C56 N51 B2 126.2(3)
C52 N51 B2 113.1(3)
N51 C52 C53 122.2(3)
N51 C52 C62 109.7(3)
C53 C52 C62 128.1(3)
C52 C53 C54 117.6(3)
C52 C53 H53 121.2
C54 C53 H53 121.2
C53 C54 C55 119.7(3)
C53 C54 H54 120.1
C55 C54 H54 120.1
C56 C55 C54 119.6(3)
C56 C55 H55 120.2
C54 C55 H55 120.2
N51 C56 C55 120.6(3)
N51 C56 H56 119.7
C55 C56 H56 119.7
C66 N61 C62 120.7(3)
C66 N61 B2 125.6(3)
C62 N61 B2 113.5(3)
N61 C62 C63 121.2(3)
N61 C62 C52 109.5(3)
C63 C62 C52 129.2(3)
C62 C63 C64 117.9(4)
C62 C63 H63 121.0
C64 C63 H63 121.0
C65 C64 C63 120.5(4)
C65 C64 H64 119.8
C63 C64 H64 119.8
C64 C65 C66 119.1(4)
C64 C65 H65 120.5
C66 C65 H65 120.5
N61 C66 C65 120.6(4)
N61 C66 H66 119.7
C65 C66 H66 119.7
O71 C71 O72 129.9(4)
O71 C71 C72 113.8(4)
O72 C71 C72 116.2(4)
F72 C72 F71 112.0(5)
F72 C72 F73 100.5(5)
F71 C72 F73 104.1(5)
F72 C72 C71 113.8(5)
F71 C72 C71 114.8(4)
F73 C72 C71 110.2(5)
O82 C81 O81 131.2(4)
O82 C81 C82 116.1(4)
O81 C81 C82 112.7(4)
F83 C82 F82 105.9(5)
F83 C82 F81 105.0(5)
F82 C82 F81 105.6(5)
F83 C82 C81 112.8(4)
F82 C82 C81 112.3(4)
F81 C82 C81 114.5(4)

loop_
_geom_bond_atom_site_label_1
_geom_bond_atom_site_label_2
_geom_bond_distance
Fe1 C41 2.003(4)
Fe1 C11 2.005(3)
Fe1 C15 2.022(4)
Fe1 C42 2.023(4)
Fe1 C12 2.030(3)
Fe1 C45 2.036(3)
Fe1 C43 2.053(4)
Fe1 C14 2.060(4)
Fe1 C44 2.063(4)
Fe1 C13 2.064(4)
N1 B2 1.503(5)
N1 B1 1.503(5)
N1 Si1 1.780(3)
B1 C11 1.607(5)
B1 N21 1.633(5)
B1 N31 1.645(5)
Si1 C1 1.863(4)
Si1 C3 1.872(6)
Si1 C2 1.873(6)
C1 H1A 0.9800
C1 H1B 0.9800
C1 H1C 0.9800
C2 H2A 0.9800
C2 H2B 0.9800
C2 H2C 0.9800
C3 H3A 0.9800
C3 H3B 0.9800
C3 H3C 0.9800
B2 C41 1.605(5)
B2 N61 1.626(5)
B2 N51 1.644(5)
C11 C12 1.447(5)
C11 C15 1.455(5)
C12 C13 1.424(6)
C12 H12 0.9500
C13 C14 1.425(6)
C13 H13 0.9500
C14 C15 1.425(6)
C14 H14 0.9500
C15 H15 0.9500
N21 C26 1.339(5)
N21 C22 1.354(5)
C22 C23 1.387(5)
C22 C32 1.466(5)
C23 C24 1.394(6)
C23 H23 0.9500
C24 C25 1.383(6)
C24 H24 0.9500
C25 C26 1.391(5)
C25 H25 0.9500
C26 H26 0.9500
N31 C36 1.344(4)
N31 C32 1.356(4)
C32 C33 1.379(5)
C33 C34 1.397(6)
C33 H33 0.9500
C34 C35 1.391(6)
C34 H34 0.9500
C35 C36 1.387(5)
C35 H35 0.9500
C36 H36 0.9500
C41 C42 1.452(5)
C41 C45 1.455(5)
C42 C43 1.427(5)
C42 H42 0.9500
C43 C44 1.419(6)
C43 H43 0.9500
C44 C45 1.427(5)
C44 H44 0.9500
C45 H45 0.9500
N51 C56 1.338(4)
N51 C52 1.356(4)
C52 C53 1.388(5)
C52 C62 1.463(5)
C53 C54 1.391(5)
C53 H53 0.9500
C54 C55 1.396(5)
C54 H54 0.9500
C55 C56 1.388(5)
C55 H55 0.9500
C56 H56 0.9500
N61 C66 1.340(5)
N61 C62 1.364(5)
C62 C63 1.388(5)
C63 C64 1.392(6)
C63 H63 0.9500
C64 C65 1.385(6)
C64 H64 0.9500
C65 C66 1.392(5)
C65 H65 0.9500
C66 H66 0.9500
C71 O71 1.226(6)
C71 O72 1.229(5)
C71 C72 1.545(6)
C72 F72 1.295(6)
C72 F71 1.302(7)
C72 F73 1.367(8)
C81 O82 1.231(5)
C81 O81 1.241(5)
C81 C82 1.548(6)
C82 F83 1.301(6)
C82 F82 1.327(7)
C82 F81 1.329(6)

loop_
_geom_torsion_atom_site_label_1
_geom_torsion_atom_site_label_2
_geom_torsion_atom_site_label_3
_geom_torsion_atom_site_label_4
_geom_torsion
B2 N1 B1 C11 11.1(5)
Si1 N1 B1 C11 -165.2(3)
B2 N1 B1 N21 -117.9(3)
Si1 N1 B1 N21 65.9(3)
B2 N1 B1 N31 137.4(3)
Si1 N1 B1 N31 -38.8(4)
B2 N1 Si1 C1 163.8(3)
B1 N1 Si1 C1 -19.7(3)
B2 N1 Si1 C3 46.4(4)
B1 N1 Si1 C3 -137.1(4)
B2 N1 Si1 C2 -74.4(4)
B1 N1 Si1 C2 102.1(4)
B1 N1 B2 C41 8.6(5)
Si1 N1 B2 C41 -175.2(2)
B1 N1 B2 N61 -120.2(3)
Si1 N1 B2 N61 56.0(3)
B1 N1 B2 N51 134.4(3)
Si1 N1 B2 N51 -49.4(4)
N1 B1 C11 C12 -109.2(4)
N21 B1 C11 C12 23.1(4)
N31 B1 C11 C12 119.3(3)
N1 B1 C11 C15 69.8(5)
N21 B1 C11 C15 -157.9(3)
N31 B1 C11 C15 -61.7(4)
N1 B1 C11 Fe1 -19.6(5)
N21 B1 C11 Fe1 112.7(3)
N31 B1 C11 Fe1 -151.2(2)
C41 Fe1 C11 C12 130.1(2)
C15 Fe1 C11 C12 -115.9(3)
C42 Fe1 C11 C12 88.9(2)
C45 Fe1 C11 C12 166.8(2)
C43 Fe1 C11 C12 67.0(4)
C14 Fe1 C11 C12 -79.3(2)
C44 Fe1 C11 C12 174.0(4)
C13 Fe1 C11 C12 -36.3(2)
C41 Fe1 C11 C15 -114.0(2)
C42 Fe1 C11 C15 -155.3(2)
C12 Fe1 C11 C15 115.9(3)
C45 Fe1 C11 C15 -77.3(2)
C43 Fe1 C11 C15 -177.1(3)
C14 Fe1 C11 C15 36.6(2)
C44 Fe1 C11 C15 -70.1(5)
C13 Fe1 C11 C15 79.6(2)
C41 Fe1 C11 B1 8.4(3)
C15 Fe1 C11 B1 122.4(4)
C42 Fe1 C11 B1 -32.8(3)
C12 Fe1 C11 B1 -121.7(4)
C45 Fe1 C11 B1 45.1(3)
C43 Fe1 C11 B1 -54.7(4)
C14 Fe1 C11 B1 159.0(3)
C44 Fe1 C11 B1 52.3(6)
C13 Fe1 C11 B1 -158.0(3)
C15 C11 C12 C13 -1.9(4)
B1 C11 C12 C13 177.2(3)
Fe1 C11 C12 C13 58.9(3)
C15 C11 C12 Fe1 -60.8(2)
B1 C11 C12 Fe1 118.3(3)
C41 Fe1 C12 C13 176.3(2)
C11 Fe1 C12 C13 -121.3(3)
C15 Fe1 C12 C13 -81.0(2)
C42 Fe1 C12 C13 133.8(2)
C45 Fe1 C12 C13 -157.3(4)
C43 Fe1 C12 C13 92.4(3)
C14 Fe1 C12 C13 -37.1(2)
C44 Fe1 C12 C13 63.2(5)
C41 Fe1 C12 C11 -62.4(3)
C15 Fe1 C12 C11 40.4(2)
C42 Fe1 C12 C11 -104.9(2)
C45 Fe1 C12 C11 -36.0(5)
C43 Fe1 C12 C11 -146.3(2)
C14 Fe1 C12 C11 84.2(2)
C44 Fe1 C12 C11 -175.5(3)
C13 Fe1 C12 C11 121.3(3)
C11 C12 C13 C14 1.3(4)
Fe1 C12 C13 C14 58.5(3)
C11 C12 C13 Fe1 -57.2(2)
C41 Fe1 C13 C12 -9.9(6)
C11 Fe1 C13 C12 37.4(2)
C15 Fe1 C13 C12 82.7(2)
C42 Fe1 C13 C12 -63.7(3)
C45 Fe1 C13 C12 161.5(3)
C43 Fe1 C13 C12 -108.8(2)
C14 Fe1 C13 C12 120.1(3)
C44 Fe1 C13 C12 -153.6(2)
C41 Fe1 C13 C14 -130.0(5)
C11 Fe1 C13 C14 -82.7(2)
C15 Fe1 C13 C14 -37.4(2)
C42 Fe1 C13 C14 176.2(2)
C12 Fe1 C13 C14 -120.1(3)
C45 Fe1 C13 C14 41.4(5)
C43 Fe1 C13 C14 131.1(2)
C44 Fe1 C13 C14 86.3(3)
C12 C13 C14 C15 -0.1(4)
Fe1 C13 C14 C15 57.6(3)
C12 C13 C14 Fe1 -57.7(3)
C41 Fe1 C14 C15 32.0(4)
C11 Fe1 C14 C15 -37.9(2)
C42 Fe1 C14 C15 -135.6(8)
C12 Fe1 C14 C15 -82.8(2)
C45 Fe1 C14 C15 77.9(3)
C43 Fe1 C14 C15 166.0(2)
C44 Fe1 C14 C15 123.2(2)
C13 Fe1 C14 C15 -120.1(3)
C41 Fe1 C14 C13 152.1(3)
C11 Fe1 C14 C13 82.3(2)
C15 Fe1 C14 C13 120.1(3)
C42 Fe1 C14 C13 -15.5(9)
C12 Fe1 C14 C13 37.3(2)
C45 Fe1 C14 C13 -162.0(2)
C43 Fe1 C14 C13 -73.9(3)
C44 Fe1 C14 C13 -116.6(2)
C13 C14 C15 C11 -1.1(4)
Fe1 C14 C15 C11 57.6(2)
C13 C14 C15 Fe1 -58.7(3)
C12 C11 C15 C14 1.8(4)
B1 C11 C15 C14 -177.3(3)
Fe1 C11 C15 C14 -59.3(3)
C12 C11 C15 Fe1 61.1(2)
B1 C11 C15 Fe1 -118.0(3)
C41 Fe1 C15 C14 -162.8(2)
C11 Fe1 C15 C14 120.8(3)
C42 Fe1 C15 C14 165.8(3)
C12 Fe1 C15 C14 80.8(2)
C45 Fe1 C15 C14 -118.8(2)
C43 Fe1 C15 C14 -67.1(9)
C44 Fe1 C15 C14 -81.3(3)
C13 Fe1 C15 C14 37.0(2)
C41 Fe1 C15 C11 76.4(2)
C42 Fe1 C15 C11 45.0(3)
C12 Fe1 C15 C11 -40.1(2)
C45 Fe1 C15 C11 120.4(2)
C43 Fe1 C15 C11 172.1(8)
C14 Fe1 C15 C11 -120.8(3)
C44 Fe1 C15 C11 157.9(2)
C13 Fe1 C15 C11 -83.8(2)
N1 B1 N21 C26 54.4(5)
C11 B1 N21 C26 -83.4(4)
N31 B1 N21 C26 173.0(3)
N1 B1 N21 C22 -131.0(3)
C11 B1 N21 C22 91.2(3)
N31 B1 N21 C22 -12.4(4)
C26 N21 C22 C23 1.9(6)
B1 N21 C22 C23 -172.9(4)
C26 N21 C22 C32 -175.2(3)
B1 N21 C22 C32 9.9(4)
N21 C22 C23 C24 -1.9(6)
C32 C22 C23 C24 174.7(4)
C22 C23 C24 C25 0.6(7)
C23 C24 C25 C26 0.6(7)
C22 N21 C26 C25 -0.7(6)
B1 N21 C26 C25 173.6(4)
C24 C25 C26 N21 -0.6(7)
N1 B1 N31 C36 -57.8(5)
C11 B1 N31 C36 78.7(4)
N21 B1 N31 C36 -175.1(3)
N1 B1 N31 C32 128.8(3)
C11 B1 N31 C32 -94.7(3)
N21 B1 N31 C32 11.5(3)
C36 N31 C32 C33 1.1(6)
B1 N31 C32 C33 174.9(3)
C36 N31 C32 C22 178.6(3)
B1 N31 C32 C22 -7.6(4)
N21 C22 C32 N31 -1.4(4)
C23 C22 C32 N31 -178.3(4)
N21 C22 C32 C33 175.9(4)
C23 C22 C32 C33 -1.0(7)
N31 C32 C33 C34 1.3(6)
C22 C32 C33 C34 -175.7(4)
C32 C33 C34 C35 -2.1(6)
C33 C34 C35 C36 0.7(6)
C32 N31 C36 C35 -2.6(6)
B1 N31 C36 C35 -175.6(4)
C34 C35 C36 N31 1.7(6)
N1 B2 C41 C42 71.4(5)
N61 B2 C41 C42 -156.8(3)
N51 B2 C41 C42 -59.7(4)
N1 B2 C41 C45 -109.2(4)
N61 B2 C41 C45 22.6(4)
N51 B2 C41 C45 119.7(3)
N1 B2 C41 Fe1 -19.0(5)
N61 B2 C41 Fe1 112.8(3)
N51 B2 C41 Fe1 -150.1(2)
C11 Fe1 C41 C42 -113.5(2)
C15 Fe1 C41 C42 -154.7(2)
C12 Fe1 C41 C42 -76.8(2)
C45 Fe1 C41 C42 115.9(3)
C43 Fe1 C41 C42 36.8(2)
C14 Fe1 C41 C42 -176.5(3)
C44 Fe1 C41 C42 79.7(2)
C13 Fe1 C41 C42 -69.3(5)
C11 Fe1 C41 C45 130.7(2)
C15 Fe1 C41 C45 89.5(2)
C42 Fe1 C41 C45 -115.9(3)
C12 Fe1 C41 C45 167.3(2)
C43 Fe1 C41 C45 -79.0(2)
C14 Fe1 C41 C45 67.7(4)
C44 Fe1 C41 C45 -36.2(2)
C13 Fe1 C41 C45 174.9(4)
C11 Fe1 C41 B2 9.3(3)
C15 Fe1 C41 B2 -31.9(3)
C42 Fe1 C41 B2 122.7(4)
C12 Fe1 C41 B2 45.9(3)
C45 Fe1 C41 B2 -121.4(4)
C43 Fe1 C41 B2 159.6(3)
C14 Fe1 C41 B2 -53.7(4)
C44 Fe1 C41 B2 -157.6(3)
C13 Fe1 C41 B2 53.5(6)
C45 C41 C42 C43 2.2(4)
B2 C41 C42 C43 -178.2(3)
Fe1 C41 C42 C43 -59.1(3)
C45 C41 C42 Fe1 61.3(2)
B2 C41 C42 Fe1 -119.1(3)
C41 Fe1 C42 C43 120.6(3)
C11 Fe1 C42 C43 -162.7(2)
C15 Fe1 C42 C43 166.7(3)
C12 Fe1 C42 C43 -119.0(2)
C45 Fe1 C42 C43 80.4(2)
C14 Fe1 C42 C43 -69.0(8)
C44 Fe1 C42 C43 36.6(2)
C13 Fe1 C42 C43 -81.8(3)
C11 Fe1 C42 C41 76.8(2)
C15 Fe1 C42 C41 46.1(3)
C12 Fe1 C42 C41 120.5(2)
C45 Fe1 C42 C41 -40.2(2)
C43 Fe1 C42 C41 -120.6(3)
C14 Fe1 C42 C41 170.5(7)
C44 Fe1 C42 C41 -83.9(2)
C13 Fe1 C42 C41 157.6(2)
C41 C42 C43 C44 -1.2(4)
Fe1 C42 C43 C44 -58.8(3)
C41 C42 C43 Fe1 57.6(2)
C41 Fe1 C43 C44 82.7(2)
C11 Fe1 C43 C44 152.8(3)
C15 Fe1 C43 C44 -17.0(9)
C42 Fe1 C43 C44 120.6(3)
C12 Fe1 C43 C44 -162.1(2)
C45 Fe1 C43 C44 37.5(2)
C14 Fe1 C43 C44 -73.9(3)
C13 Fe1 C43 C44 -116.8(2)
C41 Fe1 C43 C42 -37.9(2)
C11 Fe1 C43 C42 32.1(4)
C15 Fe1 C43 C42 -137.6(8)
C12 Fe1 C43 C42 77.3(3)
C45 Fe1 C43 C42 -83.1(2)
C14 Fe1 C43 C42 165.4(2)
C44 Fe1 C43 C42 -120.6(3)
C13 Fe1 C43 C42 122.6(2)
C42 C43 C44 C45 -0.4(4)
Fe1 C43 C44 C45 -58.0(2)
C42 C43 C44 Fe1 57.6(3)
C41 Fe1 C44 C43 -82.4(2)
C11 Fe1 C44 C43 -129.3(5)
C15 Fe1 C44 C43 175.9(2)
C42 Fe1 C44 C43 -37.2(2)
C12 Fe1 C44 C43 40.9(5)
C45 Fe1 C44 C43 -119.8(3)
C14 Fe1 C44 C43 131.0(2)
C13 Fe1 C44 C43 86.1(3)
C41 Fe1 C44 C45 37.4(2)
C11 Fe1 C44 C45 -9.5(6)
C15 Fe1 C44 C45 -64.3(3)
C42 Fe1 C44 C45 82.6(2)
C12 Fe1 C44 C45 160.7(3)
C43 Fe1 C44 C45 119.8(3)
C14 Fe1 C44 C45 -109.1(2)
C13 Fe1 C44 C45 -154.1(2)
C43 C44 C45 C41 1.8(4)
Fe1 C44 C45 C41 -56.7(2)
C43 C44 C45 Fe1 58.6(3)
C42 C41 C45 C44 -2.5(4)
B2 C41 C45 C44 178.0(3)
Fe1 C41 C45 C44 58.5(2)
C42 C41 C45 Fe1 -61.0(2)
B2 C41 C45 Fe1 119.5(3)
C41 Fe1 C45 C44 -121.5(3)
C11 Fe1 C45 C44 176.6(2)
C15 Fe1 C45 C44 133.7(2)
C42 Fe1 C45 C44 -81.2(2)
C12 Fe1 C45 C44 -155.9(4)
C43 Fe1 C45 C44 -37.1(2)
C14 Fe1 C45 C44 92.3(3)
C13 Fe1 C45 C44 62.5(5)
C11 Fe1 C45 C41 -61.9(2)
C15 Fe1 C45 C41 -104.8(2)
C42 Fe1 C45 C41 40.3(2)
C12 Fe1 C45 C41 -34.5(5)
C43 Fe1 C45 C41 84.3(2)
C14 Fe1 C45 C41 -146.3(2)
C44 Fe1 C45 C41 121.5(3)
C13 Fe1 C45 C41 -176.0(4)
N1 B2 N51 C56 -61.4(5)
C41 B2 N51 C56 74.2(4)
N61 B2 N51 C56 -178.7(3)
N1 B2 N51 C52 126.5(3)
C41 B2 N51 C52 -97.8(3)
N61 B2 N51 C52 9.3(3)
C56 N51 C52 C53 1.0(5)
B2 N51 C52 C53 173.6(3)
C56 N51 C52 C62 -179.7(3)
B2 N51 C52 C62 -7.2(4)
N51 C52 C53 C54 0.5(6)
C62 C52 C53 C54 -178.6(4)
C52 C53 C54 C55 -1.7(6)
C53 C54 C55 C56 1.3(6)
C52 N51 C56 C55 -1.4(5)
B2 N51 C56 C55 -172.9(3)
C54 C55 C56 N51 0.3(6)
N1 B2 N61 C66 57.2(5)
C41 B2 N61 C66 -79.9(4)
N51 B2 N61 C66 176.1(3)
N1 B2 N61 C62 -127.6(3)
C41 B2 N61 C62 95.3(3)
N51 B2 N61 C62 -8.8(4)
C66 N61 C62 C63 -0.8(6)
B2 N61 C62 C63 -176.2(3)
C66 N61 C62 C52 -178.6(3)
B2 N61 C62 C52 6.0(4)
N51 C52 C62 N61 0.8(4)
C53 C52 C62 N61 180.0(4)
N51 C52 C62 C63 -176.8(4)
C53 C52 C62 C63 2.4(7)
N61 C62 C63 C64 -0.2(6)
C52 C62 C63 C64 177.1(4)
C62 C63 C64 C65 0.1(7)
C63 C64 C65 C66 0.9(7)
C62 N61 C66 C65 1.8(6)
B2 N61 C66 C65 176.7(4)
C64 C65 C66 N61 -1.9(7)
O71 C71 C72 F72 -47.7(8)
O72 C71 C72 F72 130.4(6)
O71 C71 C72 F71 -178.6(6)
O72 C71 C72 F71 -0.5(8)
O71 C71 C72 F73 64.4(7)
O72 C71 C72 F73 -117.5(5)
O82 C81 C82 F83 -108.2(5)
O81 C81 C82 F83 69.0(6)
O82 C81 C82 F82 132.2(6)
O81 C81 C82 F82 -50.5(7)
O82 C81 C82 F81 11.8(6)
O81 C81 C82 F81 -171.0(4)
